data_4038205
loop_
_publ_author_name
'Helberg, Julian'
'Amp\&sler, Torsten'
'Zipse, Hendrik'

_publ_section_title
;
 Pyridinyl Amide Ion Pairs as Lewis Base Organocatalysts.
;
_journal_name_full 'The Journal of organic chemistry'
_journal_paper_doi 10.1021/acs.joc.0c00114
_journal_year 2020
_chemical_formula_moiety 'C16 H36 P, C6 H4 F3 N2 O2 S'
_chemical_formula_sum 'C22 H40 F3 N2 O2 P S'
_chemical_formula_weight 484.59
_chemical_name_common ta18
_space_group_crystal_system triclinic
_space_group_IT_number 2
_space_group_name_Hall '-P 1'
_space_group_name_H-M_alt 'P -1'
_atom_sites_solution_hydrogens geom
_audit_block_code C16H36P_C6H4F3N2O2S_uv404_zipse
_audit_creation_method 'APEX3 v2015.9-RC7'
_audit_update_record 21-Jul-16
_cell_angle_alpha 72.0296(13)
_cell_angle_beta 88.1523(12)
_cell_angle_gamma 75.7263(12)
_cell_formula_units_Z 2
_cell_length_a 9.8521(3)
_cell_length_b 10.4233(4)
_cell_length_c 13.8342(5)
_cell_measurement_reflns_used 7143
_cell_measurement_temperature 100.(2)
_cell_measurement_theta_max 28.1311
_cell_measurement_theta_min 2.6087
_cell_volume 1308.15(8)
_computing_cell_refinement 'SAINT V8.35A (Bruker AXS Inc., 2015)'
_computing_data_collection 'SAINT V8.35A (Bruker AXS Inc., 2015)'
_computing_data_reduction 'SAINT V8.35A (Bruker AXS Inc., 2015)'
_computing_molecular_graphics 'shelXle (C.B. Huebschle, rev 740)'
_computing_structure_refinement 'SHELXL-2014/7 (Sheldrick, 2014)'
_computing_structure_solution 'XT, VERSION 2014/4'
_diffrn_ambient_temperature 100.(2)
_diffrn_detector_area_resol_mean 7.4074
_diffrn_measured_fraction_theta_full 0.997
_diffrn_measured_fraction_theta_max 0.996
_diffrn_measurement_device 'fixed-chi three-circle diffractometer'
_diffrn_measurement_device_type 'Bruker D8 Venture TXS'
_diffrn_measurement_method 'mix of phi and omega scans'
_diffrn_radiation_monochromator 'focusing mirrors'
_diffrn_radiation_type MoK\a
_diffrn_radiation_wavelength 0.71073
_diffrn_reflns_av_R_equivalents 0.0394
_diffrn_reflns_av_unetI/netI 0.0573
_diffrn_reflns_Laue_measured_fraction_full 0.997
_diffrn_reflns_Laue_measured_fraction_max 0.996
_diffrn_reflns_limit_h_max 13
_diffrn_reflns_limit_h_min -13
_diffrn_reflns_limit_k_max 13
_diffrn_reflns_limit_k_min -13
_diffrn_reflns_limit_l_max 18
_diffrn_reflns_limit_l_min -18
_diffrn_reflns_number 15218
_diffrn_reflns_point_group_measured_fraction_full 0.997
_diffrn_reflns_point_group_measured_fraction_max 0.996
_diffrn_reflns_theta_full 25.242
_diffrn_reflns_theta_max 28.279
_diffrn_reflns_theta_min 3.167
_diffrn_source 'rotating anode (TXS)'
_diffrn_source_current 50
_diffrn_source_power 2.5
_diffrn_source_type 'Bruker TXS'
_diffrn_source_voltage 50
_exptl_absorpt_coefficient_mu 0.226
_exptl_absorpt_correction_T_max 0.9705
_exptl_absorpt_correction_T_min 0.8946
_exptl_absorpt_correction_type multi-scan
_exptl_absorpt_process_details
;
SADABS-2014/5 - Bruker AXS area detector scaling and absorption correction
;
_exptl_crystal_colour colourless
_exptl_crystal_density_diffrn 1.230
_exptl_crystal_density_method 'not measured'
_exptl_crystal_description block
_exptl_crystal_F_000 520
_exptl_crystal_size_max 0.100
_exptl_crystal_size_mid 0.090
_exptl_crystal_size_min 0.040
_refine_diff_density_max 0.398
_refine_diff_density_min -0.368
_refine_diff_density_rms 0.055
_refine_ls_extinction_method none
_refine_ls_goodness_of_fit_ref 1.032
_refine_ls_hydrogen_treatment constr
_refine_ls_matrix_type full
_refine_ls_number_parameters 322
_refine_ls_number_reflns 6472
_refine_ls_number_restraints 0
_refine_ls_restrained_S_all 1.032
_refine_ls_R_factor_all 0.0713
_refine_ls_R_factor_gt 0.0473
_refine_ls_shift/su_max 0.000
_refine_ls_shift/su_mean 0.000
_refine_ls_structure_factor_coef Fsqd
_refine_ls_weighting_details 'w=1/[\s^2^(Fo^2^)+(0.0395P)^2^+0.7033P] where P=(Fo^2^+2Fc^2^)/3'
_refine_ls_weighting_scheme calc
_refine_ls_wR_factor_gt 0.1057
_refine_ls_wR_factor_ref 0.1164
_reflns_Friedel_coverage 0.000
_reflns_number_gt 4801
_reflns_number_total 6472
_reflns_threshold_expression 'I > 2\s(I)'
_cod_data_source_file jo0c00114_si_002.cif
_cod_data_source_block uv404
_cod_depositor_comments
;
The following automatic conversions were performed:

data item '_exptl_absorpt_correction_type' value 'Multi-Scan' was
changed to 'multi-scan' in accordance with the
/home/data/users/saulius/crontab/automatic-downloads/rss-feeds/ACS/lib/dictionaries/cif_core.dic
dictionary named 'cif_core.dic' version 2.4.2 last updated on
2011-04-26.

Automatic conversion script
Id: cif_fix_values 7556 2019-12-06 15:28:31Z antanas 
;
_cod_database_code 4038205
_shelx_estimated_absorpt_t_min 0.978
_shelx_estimated_absorpt_t_max 0.991
_shelx_space_group_comment
;
The symmetry employed for this shelxl refinement is uniquely defined
by the following loop, which should always be used as a source of
symmetry information in preference to the above space-group names.
They are only intended as comments.
;

loop_
_space_group_symop_operation_xyz
'x, y, z'
'-x, -y, -z'

loop_
_atom_site_label
_atom_site_type_symbol
_atom_site_fract_x
_atom_site_fract_y
_atom_site_fract_z
_atom_site_U_iso_or_equiv
_atom_site_adp_type
_atom_site_occupancy
_atom_site_site_symmetry_order
_atom_site_calc_flag
_atom_site_refinement_flags_posn
_atom_site_refinement_flags_adp
_atom_site_refinement_flags_occupancy
_atom_site_disorder_assembly
_atom_site_disorder_group
S1 S 0.24403(5) 0.35260(5) 0.39055(4) 0.02369(12) Uani 1 1 d . . . . .
P1 P 0.73186(5) 0.47921(5) 0.30773(4) 0.02311(12) Uani 1 1 d . . . . .
F1 F 0.43588(15) 0.12839(15) 0.39141(11) 0.0515(4) Uani 1 1 d . . . . .
F2 F 0.43076(14) 0.17797(15) 0.53156(10) 0.0485(4) Uani 1 1 d . . . . .
F3 F 0.27384(15) 0.08804(15) 0.49505(11) 0.0514(4) Uani 1 1 d . . . . .
O1 O 0.34933(14) 0.43182(16) 0.36491(10) 0.0312(3) Uani 1 1 d . . . . .
O2 O 0.15005(15) 0.37979(17) 0.46766(11) 0.0365(4) Uani 1 1 d . . . . .
N1 N 0.16536(16) 0.33621(18) 0.30319(12) 0.0261(4) Uani 1 1 d . . . . .
N2 N 0.3105(2) 0.3774(2) 0.00649(14) 0.0471(5) Uani 1 1 d . . . . .
C1 C 0.3508(2) 0.1778(2) 0.45500(16) 0.0329(5) Uani 1 1 d . . . . .
C2 C 0.3191(2) 0.4687(3) 0.05403(16) 0.0368(5) Uani 1 1 d . . . . .
H2 H 0.3581 0.5440 0.0187 0.044 Uiso 1 1 calc R U . . .
C3 C 0.2754(2) 0.4620(2) 0.15105(15) 0.0298(4) Uani 1 1 d . . . . .
H3 H 0.2837 0.5316 0.1799 0.036 Uiso 1 1 calc R U . . .
C4 C 0.21894(19) 0.3518(2) 0.20656(14) 0.0245(4) Uani 1 1 d . . . . .
C5 C 0.2094(3) 0.2576(2) 0.15662(16) 0.0390(5) Uani 1 1 d . . . . .
H5 H 0.1712 0.1809 0.1897 0.047 Uiso 1 1 calc R U . . .
C6 C 0.2547(3) 0.2744(3) 0.05983(18) 0.0515(7) Uani 1 1 d . . . . .
H6 H 0.2456 0.2076 0.0284 0.062 Uiso 1 1 calc R U . . .
C7 C 0.85765(18) 0.5773(2) 0.30751(14) 0.0218(4) Uani 1 1 d . . . . .
H7A H 0.8214 0.6434 0.3461 0.026 Uiso 1 1 calc R U . . .
H7B H 0.9453 0.5128 0.3434 0.026 Uiso 1 1 calc R U . . .
C8 C 0.89162(19) 0.6588(2) 0.20148(14) 0.0220(4) Uani 1 1 d . . . . .
H8A H 0.9382 0.5929 0.1650 0.026 Uiso 1 1 calc R U . . .
H8B H 0.8035 0.7170 0.1626 0.026 Uiso 1 1 calc R U . . .
C9 C 0.9869(2) 0.7512(2) 0.20698(16) 0.0327(5) Uani 1 1 d . . . . .
H9A H 0.9418 0.8139 0.2463 0.039 Uiso 1 1 calc R U . . .
H9B H 1.0762 0.6922 0.2437 0.039 Uiso 1 1 calc R U . . .
C10 C 1.0182(3) 0.8382(3) 0.1027(2) 0.0582(8) Uani 1 1 d . . . . .
H10A H 1.0780 0.8973 0.1103 0.087 Uiso 1 1 calc R U . . .
H10B H 0.9301 0.8969 0.0659 0.087 Uiso 1 1 calc R U . . .
H10C H 1.0666 0.7766 0.0645 0.087 Uiso 1 1 calc R U . . .
C11 C 0.57383(18) 0.59157(19) 0.23881(14) 0.0204(4) Uani 1 1 d . . . . .
H11A H 0.5924 0.6214 0.1655 0.024 Uiso 1 1 calc R U . . .
H11B H 0.5018 0.5378 0.2476 0.024 Uiso 1 1 calc R U . . .
C12 C 0.5147(2) 0.7211(2) 0.27125(16) 0.0294(4) Uani 1 1 d . . . . .
H12A H 0.5867 0.7745 0.2641 0.035 Uiso 1 1 calc R U . . .
H12B H 0.4923 0.6922 0.3439 0.035 Uiso 1 1 calc R U . . .
C13 C 0.3824(2) 0.8149(2) 0.20762(18) 0.0356(5) Uani 1 1 d . . . . .
H13A H 0.3103 0.7614 0.2160 0.043 Uiso 1 1 calc R U . . .
H13B H 0.3454 0.8942 0.2341 0.043 Uiso 1 1 calc R U . . .
C14 C 0.4057(2) 0.8709(2) 0.0959(2) 0.0451(6) Uani 1 1 d . . . . .
H14A H 0.3190 0.9355 0.0609 0.068 Uiso 1 1 calc R U . . .
H14B H 0.4330 0.7937 0.0673 0.068 Uiso 1 1 calc R U . . .
H14C H 0.4804 0.9201 0.0869 0.068 Uiso 1 1 calc R U . . .
C15 C 0.7992(2) 0.3517(2) 0.2443(2) 0.0348(5) Uani 1 1 d . . . . .
H15A H 0.8191 0.4001 0.1737 0.042 Uiso 1 1 calc R U . . .
H15B H 0.8890 0.2908 0.2792 0.042 Uiso 1 1 calc R U . . .
C16 C 0.6993(2) 0.2610(2) 0.24141(18) 0.0334(5) Uani 1 1 d . . . . .
H16A H 0.6816 0.2101 0.3120 0.040 Uiso 1 1 calc R U . . .
H16B H 0.6086 0.3219 0.2082 0.040 Uiso 1 1 calc R U . . .
C17 C 0.7561(2) 0.1569(2) 0.1850(2) 0.0442(6) Uani 1 1 d . . . . .
H17A H 0.8491 0.0989 0.2159 0.053 Uiso 1 1 calc R U . . .
H17B H 0.7687 0.2075 0.1133 0.053 Uiso 1 1 calc R U . . .
C18 C 0.6586(3) 0.0629(3) 0.1881(2) 0.0455(6) Uani 1 1 d . . . . .
H18A H 0.6992 -0.0033 0.1514 0.068 Uiso 1 1 calc R U . . .
H18B H 0.5672 0.1197 0.1559 0.068 Uiso 1 1 calc R U . . .
H18C H 0.6467 0.0118 0.2590 0.068 Uiso 1 1 calc R U . . .
C19B C 0.6858(7) 0.4160(7) 0.4476(4) 0.0173(11) Uani 0.496(5) 1 d . . P A 1
H19A H 0.6524 0.4983 0.4713 0.021 Uiso 0.496(5) 1 calc R U P A 1
H19B H 0.6069 0.3717 0.4512 0.021 Uiso 0.496(5) 1 calc R U P A 1
C20B C 0.8035(4) 0.3138(4) 0.5205(3) 0.0195(10) Uani 0.496(5) 1 d . . P A 1
H20A H 0.7888 0.3251 0.5889 0.023 Uiso 0.496(5) 1 calc R U P A 1
H20B H 0.8936 0.3361 0.4976 0.023 Uiso 0.496(5) 1 calc R U P A 1
C21B C 0.8132(4) 0.1629(4) 0.5284(3) 0.0234(10) Uani 0.496(5) 1 d . . P A 1
H21A H 0.8349 0.1496 0.4612 0.028 Uiso 0.496(5) 1 calc R U P A 1
H21B H 0.7214 0.1420 0.5470 0.028 Uiso 0.496(5) 1 calc R U P A 1
C22B C 0.928(3) 0.060(2) 0.6093(16) 0.033(3) Uani 0.496(5) 1 d . . P A 1
H22A H 1.0191 0.0818 0.5922 0.049 Uiso 0.496(5) 1 calc R U P A 1
H22B H 0.9346 -0.0358 0.6099 0.049 Uiso 0.496(5) 1 calc R U P A 1
H22C H 0.9041 0.0683 0.6767 0.049 Uiso 0.496(5) 1 calc R U P A 1
C19 C 0.7060(7) 0.3815(7) 0.4255(5) 0.0229(12) Uani 0.504(5) 1 d . . P A 2
H19C H 0.6843 0.4422 0.4695 0.027 Uiso 0.504(5) 1 calc R U P A 2
H19D H 0.6227 0.3456 0.4221 0.027 Uiso 0.504(5) 1 calc R U P A 2
C20 C 0.8303(4) 0.2570(4) 0.4762(3) 0.0237(11) Uani 0.504(5) 1 d . . P A 2
H20C H 0.8436 0.1889 0.4381 0.028 Uiso 0.504(5) 1 calc R U P A 2
H20D H 0.9167 0.2905 0.4716 0.028 Uiso 0.504(5) 1 calc R U P A 2
C21 C 0.8103(4) 0.1847(4) 0.5860(3) 0.0237(10) Uani 0.504(5) 1 d . . P A 2
H21C H 0.8046 0.2504 0.6254 0.028 Uiso 0.504(5) 1 calc R U P A 2
H21D H 0.7205 0.1570 0.5914 0.028 Uiso 0.504(5) 1 calc R U P A 2
C22 C 0.926(2) 0.059(3) 0.6306(16) 0.033(3) Uani 0.504(5) 1 d . . P A 2
H22D H 0.9216 -0.0130 0.6000 0.049 Uiso 0.504(5) 1 calc R U P A 2
H22E H 0.9171 0.0241 0.7042 0.049 Uiso 0.504(5) 1 calc R U P A 2
H22F H 1.0164 0.0835 0.6169 0.049 Uiso 0.504(5) 1 calc R U P A 2

loop_
_atom_site_aniso_label
_atom_site_aniso_U_11
_atom_site_aniso_U_22
_atom_site_aniso_U_33
_atom_site_aniso_U_23
_atom_site_aniso_U_13
_atom_site_aniso_U_12
S1 0.0154(2) 0.0350(3) 0.0217(2) -0.0094(2) 0.00226(18) -0.00755(19)
P1 0.0134(2) 0.0217(2) 0.0306(3) -0.0011(2) 0.00001(19) -0.00647(18)
F1 0.0414(8) 0.0483(8) 0.0528(9) -0.0146(7) 0.0019(7) 0.0090(7)
F2 0.0411(8) 0.0545(9) 0.0431(8) -0.0032(7) -0.0207(6) -0.0119(7)
F3 0.0481(8) 0.0457(8) 0.0545(9) 0.0048(7) -0.0053(7) -0.0258(7)
O1 0.0271(7) 0.0422(8) 0.0295(7) -0.0109(7) 0.0020(6) -0.0185(6)
O2 0.0242(7) 0.0603(10) 0.0265(7) -0.0177(7) 0.0049(6) -0.0082(7)
N1 0.0170(7) 0.0388(10) 0.0246(8) -0.0107(7) 0.0015(7) -0.0098(7)
N2 0.0625(14) 0.0491(12) 0.0251(10) -0.0140(9) 0.0049(9) -0.0027(11)
C1 0.0252(10) 0.0396(12) 0.0322(11) -0.0065(9) -0.0023(9) -0.0104(9)
C2 0.0320(11) 0.0474(13) 0.0299(11) -0.0104(10) 0.0059(9) -0.0105(10)
C3 0.0229(10) 0.0404(12) 0.0302(11) -0.0152(9) 0.0021(8) -0.0102(9)
C4 0.0158(8) 0.0314(10) 0.0243(9) -0.0090(8) -0.0030(7) -0.0015(7)
C5 0.0560(15) 0.0323(12) 0.0284(11) -0.0069(9) -0.0052(10) -0.0130(11)
C6 0.089(2) 0.0370(13) 0.0291(12) -0.0150(10) -0.0066(13) -0.0091(14)
C7 0.0163(8) 0.0260(9) 0.0228(9) -0.0055(7) 0.0007(7) -0.0075(7)
C8 0.0186(8) 0.0273(9) 0.0220(9) -0.0071(8) 0.0024(7) -0.0101(7)
C9 0.0242(10) 0.0342(11) 0.0379(12) -0.0002(9) -0.0058(9) -0.0168(9)
C10 0.0346(13) 0.0628(17) 0.0588(17) 0.0226(14) -0.0100(12) -0.0299(13)
C11 0.0149(8) 0.0223(9) 0.0242(9) -0.0065(7) 0.0011(7) -0.0060(7)
C12 0.0208(9) 0.0337(11) 0.0369(11) -0.0180(9) 0.0027(9) -0.0039(8)
C13 0.0203(10) 0.0300(11) 0.0566(14) -0.0191(10) 0.0000(10) 0.0010(8)
C14 0.0303(12) 0.0304(12) 0.0611(16) 0.0039(11) -0.0112(11) -0.0047(10)
C15 0.0185(9) 0.0207(10) 0.0656(15) -0.0141(10) 0.0000(10) -0.0040(8)
C16 0.0227(10) 0.0247(10) 0.0509(13) -0.0064(9) -0.0074(9) -0.0081(8)
C17 0.0266(11) 0.0226(10) 0.0831(19) -0.0167(12) -0.0061(12) -0.0044(9)
C18 0.0485(14) 0.0349(12) 0.0566(16) -0.0120(11) -0.0065(12) -0.0185(11)
C19B 0.017(2) 0.030(3) 0.007(2) -0.0073(18) 0.0088(17) -0.009(2)
C20B 0.0200(18) 0.025(2) 0.0168(18) -0.0090(16) 0.0025(15) -0.0082(15)
C21B 0.027(2) 0.025(2) 0.018(2) -0.0070(17) -0.0003(16) -0.0060(16)
C22B 0.035(4) 0.026(4) 0.038(8) -0.010(5) 0.009(4) -0.008(3)
C19 0.019(2) 0.040(3) 0.016(3) -0.016(2) 0.0061(19) -0.010(2)
C20 0.0170(18) 0.030(2) 0.022(2) -0.0049(18) 0.0057(15) -0.0072(16)
C21 0.0194(18) 0.032(2) 0.020(2) -0.0056(17) 0.0027(16) -0.0100(16)
C22 0.020(4) 0.033(4) 0.039(7) -0.001(4) 0.002(4) -0.006(3)

loop_
_atom_type_symbol
_atom_type_description
_atom_type_scat_dispersion_real
_atom_type_scat_dispersion_imag
_atom_type_scat_source
C C 0.0033 0.0016 'International Tables Vol C Tables 4.2.6.8 and 6.1.1.4'
H H 0.0000 0.0000 'International Tables Vol C Tables 4.2.6.8 and 6.1.1.4'
N N 0.0061 0.0033 'International Tables Vol C Tables 4.2.6.8 and 6.1.1.4'
O O 0.0106 0.0060 'International Tables Vol C Tables 4.2.6.8 and 6.1.1.4'
F F 0.0171 0.0103 'International Tables Vol C Tables 4.2.6.8 and 6.1.1.4'
P P 0.1023 0.0942 'International Tables Vol C Tables 4.2.6.8 and 6.1.1.4'
S S 0.1246 0.1234 'International Tables Vol C Tables 4.2.6.8 and 6.1.1.4'

loop_
_geom_angle_atom_site_label_1
_geom_angle_atom_site_label_2
_geom_angle_atom_site_label_3
_geom_angle
_geom_angle_site_symmetry_1
_geom_angle_site_symmetry_3
_geom_angle_publ_flag
O2 S1 O1 116.61(9) . . ?
O2 S1 N1 110.96(9) . . ?
O1 S1 N1 117.90(9) . . ?
O2 S1 C1 102.35(10) . . ?
O1 S1 C1 101.71(9) . . ?
N1 S1 C1 104.67(10) . . ?
C19 P1 C7 112.6(2) . . ?
C19 P1 C11 113.8(2) . . ?
C7 P1 C11 110.12(9) . . ?
C19 P1 C15 103.0(2) . . ?
C7 P1 C15 109.70(9) . . ?
C11 P1 C15 107.24(10) . . ?
C7 P1 C19B 104.7(2) . . ?
C11 P1 C19B 106.5(2) . . ?
C15 P1 C19B 118.5(2) . . ?
C4 N1 S1 122.43(13) . . ?
C2 N2 C6 114.83(19) . . ?
F3 C1 F1 107.75(19) . . ?
F3 C1 F2 106.71(17) . . ?
F1 C1 F2 107.47(17) . . ?
F3 C1 S1 112.52(14) . . ?
F1 C1 S1 111.10(15) . . ?
F2 C1 S1 111.04(15) . . ?
N2 C2 C3 124.8(2) . . ?
N2 C2 H2 117.6 . . ?
C3 C2 H2 117.6 . . ?
C2 C3 C4 119.6(2) . . ?
C2 C3 H3 120.2 . . ?
C4 C3 H3 120.2 . . ?
C5 C4 N1 119.20(18) . . ?
C5 C4 C3 115.42(18) . . ?
N1 C4 C3 125.26(18) . . ?
C6 C5 C4 120.4(2) . . ?
C6 C5 H5 119.8 . . ?
C4 C5 H5 119.8 . . ?
N2 C6 C5 124.9(2) . . ?
N2 C6 H6 117.5 . . ?
C5 C6 H6 117.5 . . ?
C8 C7 P1 113.97(13) . . ?
C8 C7 H7A 108.8 . . ?
P1 C7 H7A 108.8 . . ?
C8 C7 H7B 108.8 . . ?
P1 C7 H7B 108.8 . . ?
H7A C7 H7B 107.7 . . ?
C9 C8 C7 111.16(15) . . ?
C9 C8 H8A 109.4 . . ?
C7 C8 H8A 109.4 . . ?
C9 C8 H8B 109.4 . . ?
C7 C8 H8B 109.4 . . ?
H8A C8 H8B 108.0 . . ?
C10 C9 C8 112.59(18) . . ?
C10 C9 H9A 109.1 . . ?
C8 C9 H9A 109.1 . . ?
C10 C9 H9B 109.1 . . ?
C8 C9 H9B 109.1 . . ?
H9A C9 H9B 107.8 . . ?
C9 C10 H10A 109.5 . . ?
C9 C10 H10B 109.5 . . ?
H10A C10 H10B 109.5 . . ?
C9 C10 H10C 109.5 . . ?
H10A C10 H10C 109.5 . . ?
H10B C10 H10C 109.5 . . ?
C12 C11 P1 114.49(13) . . ?
C12 C11 H11A 108.6 . . ?
P1 C11 H11A 108.6 . . ?
C12 C11 H11B 108.6 . . ?
P1 C11 H11B 108.6 . . ?
H11A C11 H11B 107.6 . . ?
C11 C12 C13 112.02(17) . . ?
C11 C12 H12A 109.2 . . ?
C13 C12 H12A 109.2 . . ?
C11 C12 H12B 109.2 . . ?
C13 C12 H12B 109.2 . . ?
H12A C12 H12B 107.9 . . ?
C14 C13 C12 113.88(17) . . ?
C14 C13 H13A 108.8 . . ?
C12 C13 H13A 108.8 . . ?
C14 C13 H13B 108.8 . . ?
C12 C13 H13B 108.8 . . ?
H13A C13 H13B 107.7 . . ?
C13 C14 H14A 109.5 . . ?
C13 C14 H14B 109.5 . . ?
H14A C14 H14B 109.5 . . ?
C13 C14 H14C 109.5 . . ?
H14A C14 H14C 109.5 . . ?
H14B C14 H14C 109.5 . . ?
C16 C15 P1 113.70(15) . . ?
C16 C15 H15A 108.8 . . ?
P1 C15 H15A 108.8 . . ?
C16 C15 H15B 108.8 . . ?
P1 C15 H15B 108.8 . . ?
H15A C15 H15B 107.7 . . ?
C17 C16 C15 112.95(18) . . ?
C17 C16 H16A 109.0 . . ?
C15 C16 H16A 109.0 . . ?
C17 C16 H16B 109.0 . . ?
C15 C16 H16B 109.0 . . ?
H16A C16 H16B 107.8 . . ?
C16 C17 C18 111.9(2) . . ?
C16 C17 H17A 109.2 . . ?
C18 C17 H17A 109.2 . . ?
C16 C17 H17B 109.2 . . ?
C18 C17 H17B 109.2 . . ?
H17A C17 H17B 107.9 . . ?
C17 C18 H18A 109.5 . . ?
C17 C18 H18B 109.5 . . ?
H18A C18 H18B 109.5 . . ?
C17 C18 H18C 109.5 . . ?
H18A C18 H18C 109.5 . . ?
H18B C18 H18C 109.5 . . ?
C20B C19B P1 116.0(4) . . ?
C20B C19B H19A 108.3 . . ?
P1 C19B H19A 108.3 . . ?
C20B C19B H19B 108.3 . . ?
P1 C19B H19B 108.3 . . ?
H19A C19B H19B 107.4 . . ?
C19B C20B C21B 113.0(4) . . ?
C19B C20B H20A 109.0 . . ?
C21B C20B H20A 109.0 . . ?
C19B C20B H20B 109.0 . . ?
C21B C20B H20B 109.0 . . ?
H20A C20B H20B 107.8 . . ?
C20B C21B C22B 111.9(9) . . ?
C20B C21B H21A 109.2 . . ?
C22B C21B H21A 109.2 . . ?
C20B C21B H21B 109.2 . . ?
C22B C21B H21B 109.2 . . ?
H21A C21B H21B 107.9 . . ?
C21B C22B H22A 109.5 . . ?
C21B C22B H22B 109.5 . . ?
H22A C22B H22B 109.5 . . ?
C21B C22B H22C 109.5 . . ?
H22A C22B H22C 109.5 . . ?
H22B C22B H22C 109.5 . . ?
C20 C19 P1 115.3(4) . . ?
C20 C19 H19C 108.4 . . ?
P1 C19 H19C 108.4 . . ?
C20 C19 H19D 108.4 . . ?
P1 C19 H19D 108.4 . . ?
H19C C19 H19D 107.5 . . ?
C21 C20 C19 113.4(4) . . ?
C21 C20 H20C 108.9 . . ?
C19 C20 H20C 108.9 . . ?
C21 C20 H20D 108.9 . . ?
C19 C20 H20D 108.9 . . ?
H20C C20 H20D 107.7 . . ?
C22 C21 C20 112.2(9) . . ?
C22 C21 H21C 109.2 . . ?
C20 C21 H21C 109.2 . . ?
C22 C21 H21D 109.2 . . ?
C20 C21 H21D 109.2 . . ?
H21C C21 H21D 107.9 . . ?
C21 C22 H22D 109.5 . . ?
C21 C22 H22E 109.5 . . ?
H22D C22 H22E 109.5 . . ?
C21 C22 H22F 109.5 . . ?
H22D C22 H22F 109.5 . . ?
H22E C22 H22F 109.5 . . ?

loop_
_geom_bond_atom_site_label_1
_geom_bond_atom_site_label_2
_geom_bond_distance
_geom_bond_site_symmetry_2
_geom_bond_publ_flag
S1 O2 1.4384(14) . ?
S1 O1 1.4498(14) . ?
S1 N1 1.5309(16) . ?
S1 C1 1.826(2) . ?
P1 C19 1.683(6) . ?
P1 C7 1.7901(18) . ?
P1 C11 1.7923(18) . ?
P1 C15 1.795(2) . ?
P1 C19B 1.920(6) . ?
F1 C1 1.327(3) . ?
F2 C1 1.341(2) . ?
F3 C1 1.326(2) . ?
N1 C4 1.398(2) . ?
N2 C2 1.332(3) . ?
N2 C6 1.333(3) . ?
C2 C3 1.382(3) . ?
C2 H2 0.9500 . ?
C3 C4 1.400(3) . ?
C3 H3 0.9500 . ?
C4 C5 1.385(3) . ?
C5 C6 1.370(3) . ?
C5 H5 0.9500 . ?
C6 H6 0.9500 . ?
C7 C8 1.524(2) . ?
C7 H7A 0.9900 . ?
C7 H7B 0.9900 . ?
C8 C9 1.521(2) . ?
C8 H8A 0.9900 . ?
C8 H8B 0.9900 . ?
C9 C10 1.516(3) . ?
C9 H9A 0.9900 . ?
C9 H9B 0.9900 . ?
C10 H10A 0.9800 . ?
C10 H10B 0.9800 . ?
C10 H10C 0.9800 . ?
C11 C12 1.527(3) . ?
C11 H11A 0.9900 . ?
C11 H11B 0.9900 . ?
C12 C13 1.531(3) . ?
C12 H12A 0.9900 . ?
C12 H12B 0.9900 . ?
C13 C14 1.506(3) . ?
C13 H13A 0.9900 . ?
C13 H13B 0.9900 . ?
C14 H14A 0.9800 . ?
C14 H14B 0.9800 . ?
C14 H14C 0.9800 . ?
C15 C16 1.533(3) . ?
C15 H15A 0.9900 . ?
C15 H15B 0.9900 . ?
C16 C17 1.515(3) . ?
C16 H16A 0.9900 . ?
C16 H16B 0.9900 . ?
C17 C18 1.523(3) . ?
C17 H17A 0.9900 . ?
C17 H17B 0.9900 . ?
C18 H18A 0.9800 . ?
C18 H18B 0.9800 . ?
C18 H18C 0.9800 . ?
C19B C20B 1.517(7) . ?
C19B H19A 0.9900 . ?
C19B H19B 0.9900 . ?
C20B C21B 1.521(6) . ?
C20B H20A 0.9900 . ?
C20B H20B 0.9900 . ?
C21B C22B 1.56(2) . ?
C21B H21A 0.9900 . ?
C21B H21B 0.9900 . ?
C22B H22A 0.9800 . ?
C22B H22B 0.9800 . ?
C22B H22C 0.9800 . ?
C19 C20 1.545(7) . ?
C19 H19C 0.9900 . ?
C19 H19D 0.9900 . ?
C20 C21 1.503(6) . ?
C20 H20C 0.9900 . ?
C20 H20D 0.9900 . ?
C21 C22 1.49(2) . ?
C21 H21C 0.9900 . ?
C21 H21D 0.9900 . ?
C22 H22D 0.9800 . ?
C22 H22E 0.9800 . ?
C22 H22F 0.9800 . ?

loop_
_geom_torsion_atom_site_label_1
_geom_torsion_atom_site_label_2
_geom_torsion_atom_site_label_3
_geom_torsion_atom_site_label_4
_geom_torsion
_geom_torsion_site_symmetry_1
_geom_torsion_site_symmetry_2
_geom_torsion_site_symmetry_3
_geom_torsion_site_symmetry_4
_geom_torsion_publ_flag
O2 S1 N1 C4 159.87(16) . . . . ?
O1 S1 N1 C4 21.7(2) . . . . ?
C1 S1 N1 C4 -90.43(17) . . . . ?
O2 S1 C1 F3 52.72(17) . . . . ?
O1 S1 C1 F3 173.63(15) . . . . ?
N1 S1 C1 F3 -63.12(17) . . . . ?
O2 S1 C1 F1 173.63(14) . . . . ?
O1 S1 C1 F1 -65.46(16) . . . . ?
N1 S1 C1 F1 57.79(16) . . . . ?
O2 S1 C1 F2 -66.82(16) . . . . ?
O1 S1 C1 F2 54.09(16) . . . . ?
N1 S1 C1 F2 177.34(14) . . . . ?
C6 N2 C2 C3 0.1(3) . . . . ?
N2 C2 C3 C4 0.8(3) . . . . ?
S1 N1 C4 C5 136.65(18) . . . . ?
S1 N1 C4 C3 -47.6(3) . . . . ?
C2 C3 C4 C5 -1.1(3) . . . . ?
C2 C3 C4 N1 -177.01(18) . . . . ?
N1 C4 C5 C6 176.7(2) . . . . ?
C3 C4 C5 C6 0.6(3) . . . . ?
C2 N2 C6 C5 -0.7(4) . . . . ?
C4 C5 C6 N2 0.4(4) . . . . ?
C19 P1 C7 C8 175.8(3) . . . . ?
C11 P1 C7 C8 -56.10(16) . . . . ?
C15 P1 C7 C8 61.71(17) . . . . ?
C19B P1 C7 C8 -170.2(2) . . . . ?
P1 C7 C8 C9 174.03(14) . . . . ?
C7 C8 C9 C10 -177.7(2) . . . . ?
C19 P1 C11 C12 76.5(3) . . . . ?
C7 P1 C11 C12 -50.99(16) . . . . ?
C15 P1 C11 C12 -170.30(14) . . . . ?
C19B P1 C11 C12 61.9(2) . . . . ?
P1 C11 C12 C13 178.30(14) . . . . ?
C11 C12 C13 C14 -61.7(2) . . . . ?
C19 P1 C15 C16 59.3(3) . . . . ?
C7 P1 C15 C16 179.42(15) . . . . ?
C11 P1 C15 C16 -61.00(18) . . . . ?
C19B P1 C15 C16 59.4(3) . . . . ?
P1 C15 C16 C17 178.36(16) . . . . ?
C15 C16 C17 C18 176.9(2) . . . . ?
P1 C19B C20B C21B -87.8(5) . . . . ?
C19B C20B C21B C22B -176.1(10) . . . . ?
C7 P1 C19 C20 -69.6(4) . . . . ?
C11 P1 C19 C20 164.2(3) . . . . ?
C15 P1 C19 C20 48.5(4) . . . . ?
P1 C19 C20 C21 172.2(4) . . . . ?
C19 C20 C21 C22 175.7(11) . . . . ?
